data_4336298
loop_
_publ_author_name
'Eran Fogler'
'Mark A. Iron'
'Jing Zhang'
'Yehoshoa Ben-David'
'Yael Diskin-Posner'
'Gregory Leitus'
'Linda J. W. Shimon'
'David Milstein'

_publ_section_title
;
 Ru(0) and Ru(II) Nitrosyl Pincer Complexes: Structure, Reactivity, and
 Catalytic Activity
;
_journal_name_full 'Inorganic Chemistry'
_journal_page_first 11469
_journal_page_last 11479
_journal_paper_doi 10.1021/ic401780p
_journal_volume 52
_journal_year 2013
_chemical_formula_moiety 'C19 H35 Cl N3 O P Ru'
_chemical_formula_sum 'C19 H35 Cl N3 O P Ru'
_chemical_formula_weight 488.99
_chemical_name_systematic
; 
 ? 
;
_space_group_IT_number 152
_symmetry_cell_setting trigonal
_symmetry_space_group_name_Hall 'P 31 2"'
_symmetry_space_group_name_H-M 'P 31 2 1'
_atom_sites_solution_hydrogens geom
_atom_sites_solution_primary direct
_atom_sites_solution_secondary difmap
_audit_creation_method SHELXL-97
_cell_angle_alpha 90.00
_cell_angle_beta 90.00
_cell_angle_gamma 120.00
_cell_formula_units_Z 6
_cell_length_a 14.945(2)
_cell_length_b 14.945(2)
_cell_length_c 20.484(4)
_cell_measurement_reflns_used 33334
_cell_measurement_temperature 100(2)
_cell_measurement_theta_max 23.624
_cell_measurement_theta_min 2.535
_cell_volume 3962.2(11)
_computing_cell_refinement 'APEX II'
_computing_data_collection 'APEX II'
_computing_data_reduction 'APEX II'
_computing_structure_refinement 'SHELXL-97 (Sheldrick, 1997)'
_computing_structure_solution 'SHELXS-97 (Sheldrick, 1990)'
_diffrn_ambient_temperature 100(2)
_diffrn_measured_fraction_theta_full 0.990
_diffrn_measured_fraction_theta_max 0.990
_diffrn_measurement_device_type 'Bruker APEX-II Kappa CCD'
_diffrn_measurement_method 'phi and omega scans'
_diffrn_radiation_monochromator graphite
_diffrn_radiation_source 'fine-focus sealed tube'
_diffrn_radiation_type MoK\a
_diffrn_radiation_wavelength 0.71073
_diffrn_reflns_av_R_equivalents 0.0424
_diffrn_reflns_av_sigmaI/netI 0.0620
_diffrn_reflns_limit_h_max 9
_diffrn_reflns_limit_h_min -18
_diffrn_reflns_limit_k_max 18
_diffrn_reflns_limit_k_min 0
_diffrn_reflns_limit_l_max 25
_diffrn_reflns_limit_l_min 0
_diffrn_reflns_number 5530
_diffrn_reflns_theta_full 26.73
_diffrn_reflns_theta_max 26.73
_diffrn_reflns_theta_min 2.90
_exptl_absorpt_coefficient_mu 0.766
_exptl_absorpt_correction_T_max 0.9205
_exptl_absorpt_correction_T_min 0.7769
_exptl_absorpt_correction_type multi-scan
_exptl_absorpt_process_details 'SHELXL-97 (Sheldrick, 1997)'
_exptl_crystal_colour red
_exptl_crystal_density_diffrn 1.230
_exptl_crystal_description needle
_exptl_crystal_F_000 1524
_exptl_crystal_size_max 0.35
_exptl_crystal_size_mid 0.13
_exptl_crystal_size_min 0.11
_platon_squeeze_details
;
;
_refine_diff_density_max 1.328
_refine_diff_density_min -0.507
_refine_diff_density_rms 0.092
_refine_ls_abs_structure_details 'Flack H D (1983), Acta Cryst. A39, 876-881'
_refine_ls_abs_structure_Flack 0.40(5)
_refine_ls_extinction_method none
_refine_ls_goodness_of_fit_ref 0.871
_refine_ls_hydrogen_treatment constr
_refine_ls_matrix_type full
_refine_ls_number_parameters 238
_refine_ls_number_reflns 5464
_refine_ls_number_restraints 0
_refine_ls_restrained_S_all 0.871
_refine_ls_R_factor_all 0.0640
_refine_ls_R_factor_gt 0.0483
_refine_ls_shift/su_max 0.007
_refine_ls_shift/su_mean 0.001
_refine_ls_structure_factor_coef Fsqd
_refine_ls_weighting_details 'calc w=1/[\s^2^(Fo^2^)+(0.0809P)^2^+6.0336P] where P=(Fo^2^+2Fc^2^)/3'
_refine_ls_weighting_scheme calc
_refine_ls_wR_factor_gt 0.1173
_refine_ls_wR_factor_ref 0.1247
_reflns_number_gt 4410
_reflns_number_total 5464
_reflns_threshold_expression >2sigma(I)
_cod_data_source_file ic401780p_si_002_1.cif
_cod_data_source_block m1027p
_cod_original_cell_volume 3962.3(15)
_cod_original_sg_symbol_Hall 'P31 2"'
_cod_database_code 4336298

loop_
_symmetry_equiv_pos_as_xyz
'x, y, z'
'-y, x-y, z+1/3'
'-x+y, -x, z+2/3'
'y, x, -z'
'x-y, -y, -z+2/3'
'-x, -x+y, -z+1/3'

loop_
_atom_site_label
_atom_site_type_symbol
_atom_site_fract_x
_atom_site_fract_y
_atom_site_fract_z
_atom_site_U_iso_or_equiv
_atom_site_adp_type
_atom_site_occupancy
_atom_site_symmetry_multiplicity
_atom_site_calc_flag
_atom_site_refinement_flags
Ru1 Ru 0.44048(4) 0.84588(3) 0.096330(19) 0.03138(13) Uani 1 1 d .
P1 P 0.55224(11) 0.80686(11) 0.14577(6) 0.0303(3) Uani 1 1 d .
N1 N 0.3446(4) 0.6905(4) 0.1023(2) 0.0364(10) Uani 1 1 d .
N2 N 0.3255(5) 0.8197(4) 0.0159(3) 0.0514(15) Uani 1 1 d .
C6 C 0.3670(5) 0.6261(4) 0.1356(2) 0.0372(14) Uani 1 1 d .
C5 C 0.3020(5) 0.5208(5) 0.1328(3) 0.0416(15) Uani 1 1 d .
H5 H 0.3191 0.4759 0.1555 0.050 Uiso 1 1 calc R
C4 C 0.2115(6) 0.4804(5) 0.0967(3) 0.0469(16) Uani 1 1 d .
H4 H 0.1667 0.4078 0.0938 0.056 Uiso 1 1 calc R
C3 C 0.1875(6) 0.5472(5) 0.0651(3) 0.0508(16) Uani 1 1 d .
H3 H 0.1258 0.5211 0.0402 0.061 Uiso 1 1 calc R
C2 C 0.2520(5) 0.6492(5) 0.0697(3) 0.0452(15) Uani 1 1 d .
C7 C 0.4616(5) 0.6771(4) 0.1764(2) 0.0397(14) Uani 1 1 d .
H7A H 0.4955 0.6347 0.1764 0.048 Uiso 1 1 calc R
H7B H 0.4423 0.6821 0.2220 0.048 Uiso 1 1 calc R
C12 C 0.6274(5) 0.8768(5) 0.2215(3) 0.0437(15) Uani 1 1 d .
C13 C 0.6342(5) 0.7847(5) 0.0866(3) 0.0382(13) Uani 1 1 d .
C14 C 0.6569(7) 0.8101(6) 0.2638(3) 0.063(2) Uani 1 1 d .
H14A H 0.7037 0.7946 0.2392 0.095 Uiso 1 1 calc R
H14B H 0.5943 0.7455 0.2754 0.095 Uiso 1 1 calc R
H14C H 0.6913 0.8479 0.3036 0.095 Uiso 1 1 calc R
C15 C 0.7253(6) 0.9752(5) 0.2010(4) 0.0576(19) Uani 1 1 d .
H15A H 0.7586 1.0175 0.2397 0.086 Uiso 1 1 calc R
H15B H 0.7073 1.0143 0.1706 0.086 Uiso 1 1 calc R
H15C H 0.7728 0.9571 0.1797 0.086 Uiso 1 1 calc R
C16 C 0.5589(7) 0.9035(7) 0.2610(3) 0.068(2) Uani 1 1 d .
H16A H 0.5928 0.9348 0.3025 0.102 Uiso 1 1 calc R
H16B H 0.4929 0.8406 0.2696 0.102 Uiso 1 1 calc R
H16C H 0.5464 0.9526 0.2365 0.102 Uiso 1 1 calc R
C17 C 0.6986(7) 0.8827(6) 0.0456(4) 0.066(2) Uani 1 1 d .
H17A H 0.7378 0.8691 0.0126 0.098 Uiso 1 1 calc R
H17B H 0.7465 0.9391 0.0741 0.098 Uiso 1 1 calc R
H17C H 0.6525 0.9023 0.0239 0.098 Uiso 1 1 calc R
C18 C 0.7071(6) 0.7505(6) 0.1167(3) 0.0531(18) Uani 1 1 d .
H18A H 0.6683 0.6938 0.1475 0.080 Uiso 1 1 calc R
H18B H 0.7635 0.8089 0.1398 0.080 Uiso 1 1 calc R
H18C H 0.7356 0.7271 0.0820 0.080 Uiso 1 1 calc R
C19 C 0.5587(5) 0.6992(5) 0.0392(3) 0.0430(15) Uani 1 1 d .
H19A H 0.5131 0.7208 0.0189 0.065 Uiso 1 1 calc R
H19B H 0.5171 0.6349 0.0634 0.065 Uiso 1 1 calc R
H19C H 0.5983 0.6880 0.0052 0.065 Uiso 1 1 calc R
C1 C 0.2283(6) 0.7281(5) 0.0432(4) 0.063(2) Uani 1 1 d .
H1A H 0.1996 0.7518 0.0783 0.076 Uiso 1 1 calc R
H1B H 0.1758 0.6968 0.0083 0.076 Uiso 1 1 calc R
C8 C 0.3109(8) 0.9090(6) 0.0073(4) 0.077(2) Uani 1 1 d .
H8A H 0.3778 0.9694 -0.0055 0.093 Uiso 1 1 calc R
H8B H 0.2906 0.9252 0.0497 0.093 Uiso 1 1 calc R
C9 C 0.2292(7) 0.8939(6) -0.0441(4) 0.077(2) Uani 1 1 d .
H9A H 0.2522 0.8855 -0.0873 0.116 Uiso 1 1 calc R
H9B H 0.2201 0.9544 -0.0443 0.116 Uiso 1 1 calc R
H9C H 0.1634 0.8321 -0.0333 0.116 Uiso 1 1 calc R
C10 C 0.3542(7) 0.7878(5) -0.0453(3) 0.057(2) Uani 1 1 d .
H10A H 0.2949 0.7612 -0.0757 0.069 Uiso 1 1 calc R
H10B H 0.3669 0.7302 -0.0354 0.069 Uiso 1 1 calc R
C11 C 0.4473(9) 0.8716(6) -0.0787(3) 0.079(3) Uani 1 1 d .
H11A H 0.4369 0.9303 -0.0871 0.118 Uiso 1 1 calc R
H11B H 0.4580 0.8456 -0.1201 0.118 Uiso 1 1 calc R
H11C H 0.5080 0.8938 -0.0507 0.118 Uiso 1 1 calc R
Cl1 Cl 0.56220(12) 1.02352(11) 0.06835(6) 0.0378(3) Uani 1 1 d .
N3 N 0.3701(4) 0.8649(4) 0.1634(2) 0.0437(13) Uani 1 1 d .
O1 O 0.3265(4) 0.8108(4) 0.2099(2) 0.0524(12) Uani 1 1 d .

loop_
_atom_site_aniso_label
_atom_site_aniso_U_11
_atom_site_aniso_U_22
_atom_site_aniso_U_33
_atom_site_aniso_U_23
_atom_site_aniso_U_13
_atom_site_aniso_U_12
Ru1 0.0434(3) 0.0242(2) 0.0290(2) -0.00671(17) -0.00510(19) 0.0187(2)
P1 0.0435(8) 0.0247(7) 0.0238(6) -0.0035(5) -0.0029(5) 0.0180(6)
N1 0.046(3) 0.032(3) 0.036(2) -0.008(2) -0.0030(19) 0.024(2)
N2 0.068(4) 0.029(3) 0.062(3) -0.012(2) -0.037(3) 0.028(3)
C6 0.052(4) 0.031(3) 0.022(3) -0.005(2) 0.002(2) 0.016(3)
C5 0.070(4) 0.030(3) 0.027(3) 0.000(2) 0.004(3) 0.026(3)
C4 0.063(4) 0.028(3) 0.039(3) -0.008(2) -0.004(3) 0.015(3)
C3 0.057(4) 0.031(4) 0.063(4) -0.012(3) -0.014(3) 0.021(3)
C2 0.059(4) 0.031(3) 0.052(3) -0.012(3) -0.013(3) 0.027(3)
C7 0.064(4) 0.034(3) 0.024(3) 0.003(2) 0.006(3) 0.027(3)
C12 0.049(4) 0.039(4) 0.037(3) -0.011(3) -0.019(3) 0.017(3)
C13 0.045(4) 0.030(3) 0.039(3) 0.003(2) 0.008(3) 0.018(3)
C14 0.090(6) 0.048(4) 0.046(4) -0.010(3) -0.029(4) 0.030(4)
C15 0.064(5) 0.027(4) 0.072(4) -0.010(3) -0.027(4) 0.015(4)
C16 0.104(7) 0.070(5) 0.042(3) -0.043(4) -0.023(4) 0.053(5)
C17 0.079(6) 0.051(5) 0.075(5) 0.020(4) 0.038(4) 0.039(4)
C18 0.057(5) 0.044(4) 0.062(4) -0.001(3) 0.004(3) 0.028(4)
C19 0.054(4) 0.049(4) 0.032(3) -0.008(3) 0.004(3) 0.030(3)
C1 0.063(5) 0.031(4) 0.093(5) -0.011(3) -0.036(4) 0.021(4)
C8 0.102(5) 0.043(3) 0.106(5) -0.022(3) -0.062(4) 0.050(4)
C9 0.102(5) 0.043(3) 0.106(5) -0.022(3) -0.062(4) 0.050(4)
C10 0.104(6) 0.042(4) 0.039(3) -0.012(3) -0.028(4) 0.046(4)
C11 0.157(10) 0.056(5) 0.035(3) -0.005(3) -0.014(4) 0.063(6)
Cl1 0.0519(9) 0.0268(7) 0.0340(7) -0.0027(5) -0.0074(6) 0.0192(7)
N3 0.053(3) 0.044(3) 0.043(3) -0.007(2) 0.003(2) 0.031(3)
O1 0.058(3) 0.050(3) 0.044(2) -0.005(2) 0.013(2) 0.023(2)

loop_
_atom_type_symbol
_atom_type_description
_atom_type_scat_dispersion_real
_atom_type_scat_dispersion_imag
_atom_type_scat_source
C C 0.0033 0.0016 'International Tables Vol C Tables 4.2.6.8 and 6.1.1.4'
H H 0.0000 0.0000 'International Tables Vol C Tables 4.2.6.8 and 6.1.1.4'
N N 0.0061 0.0033 'International Tables Vol C Tables 4.2.6.8 and 6.1.1.4'
O O 0.0106 0.0060 'International Tables Vol C Tables 4.2.6.8 and 6.1.1.4'
P P 0.1023 0.0942 'International Tables Vol C Tables 4.2.6.8 and 6.1.1.4'
Cl Cl 0.1484 0.1585 'International Tables Vol C Tables 4.2.6.8 and 6.1.1.4'
Ru Ru -1.2594 0.8363 'International Tables Vol C Tables 4.2.6.8 and 6.1.1.4'

loop_
_geom_angle_atom_site_label_1
_geom_angle_atom_site_label_2
_geom_angle_atom_site_label_3
_geom_angle
N3 Ru1 N1 90.0(2)
N3 Ru1 P1 104.96(17)
N1 Ru1 P1 82.44(14)
N3 Ru1 N2 97.3(2)
N1 Ru1 N2 78.83(19)
P1 Ru1 N2 150.78(14)
N3 Ru1 Cl1 100.48(18)
N1 Ru1 Cl1 168.90(13)
P1 Ru1 Cl1 98.15(5)
N2 Ru1 Cl1 96.10(15)
C7 P1 C13 103.8(3)
C7 P1 C12 102.9(3)
C13 P1 C12 111.6(3)
C7 P1 Ru1 100.1(2)
C13 P1 Ru1 112.9(2)
C12 P1 Ru1 122.3(2)
C6 N1 C2 118.6(5)
C6 N1 Ru1 124.0(4)
C2 N1 Ru1 117.4(4)
C8 N2 C10 113.0(6)
C8 N2 C1 110.8(7)
C10 N2 C1 108.8(5)
C8 N2 Ru1 112.0(4)
C10 N2 Ru1 110.7(4)
C1 N2 Ru1 100.9(4)
N1 C6 C5 120.6(6)
N1 C6 C7 115.5(5)
C5 C6 C7 123.8(5)
C6 C5 C4 119.8(6)
C6 C5 H5 120.1
C4 C5 H5 120.1
C3 C4 C5 119.0(6)
C3 C4 H4 120.5
C5 C4 H4 120.5
C2 C3 C4 119.4(7)
C2 C3 H3 120.3
C4 C3 H3 120.3
C3 C2 N1 122.4(6)
C3 C2 C1 123.6(6)
N1 C2 C1 113.9(5)
C6 C7 P1 111.1(4)
C6 C7 H7A 109.4
P1 C7 H7A 109.4
C6 C7 H7B 109.4
P1 C7 H7B 109.4
H7A C7 H7B 108.0
C16 C12 C15 110.0(6)
C16 C12 C14 108.7(6)
C15 C12 C14 109.4(6)
C16 C12 P1 106.9(4)
C15 C12 P1 109.0(4)
C14 C12 P1 112.7(4)
C17 C13 C18 108.9(6)
C17 C13 C19 107.0(5)
C18 C13 C19 108.7(5)
C17 C13 P1 109.8(4)
C18 C13 P1 115.7(4)
C19 C13 P1 106.4(4)
C12 C14 H14A 109.5
C12 C14 H14B 109.5
H14A C14 H14B 109.5
C12 C14 H14C 109.5
H14A C14 H14C 109.5
H14B C14 H14C 109.5
C12 C15 H15A 109.5
C12 C15 H15B 109.5
H15A C15 H15B 109.5
C12 C15 H15C 109.5
H15A C15 H15C 109.5
H15B C15 H15C 109.5
C12 C16 H16A 109.5
C12 C16 H16B 109.5
H16A C16 H16B 109.5
C12 C16 H16C 109.5
H16A C16 H16C 109.5
H16B C16 H16C 109.5
C13 C17 H17A 109.5
C13 C17 H17B 109.5
H17A C17 H17B 109.5
C13 C17 H17C 109.5
H17A C17 H17C 109.5
H17B C17 H17C 109.5
C13 C18 H18A 109.5
C13 C18 H18B 109.5
H18A C18 H18B 109.5
C13 C18 H18C 109.5
H18A C18 H18C 109.5
H18B C18 H18C 109.5
C13 C19 H19A 109.5
C13 C19 H19B 109.5
H19A C19 H19B 109.5
C13 C19 H19C 109.5
H19A C19 H19C 109.5
H19B C19 H19C 109.5
C2 C1 N2 110.4(6)
C2 C1 H1A 109.6
N2 C1 H1A 109.6
C2 C1 H1B 109.6
N2 C1 H1B 109.6
H1A C1 H1B 108.1
N2 C8 C9 114.6(6)
N2 C8 H8A 108.6
C9 C8 H8A 108.6
N2 C8 H8B 108.6
C9 C8 H8B 108.6
H8A C8 H8B 107.6
C8 C9 H9A 109.5
C8 C9 H9B 109.5
H9A C9 H9B 109.5
C8 C9 H9C 109.5
H9A C9 H9C 109.5
H9B C9 H9C 109.5
N2 C10 C11 114.6(5)
N2 C10 H10A 108.6
C11 C10 H10A 108.6
N2 C10 H10B 108.6
C11 C10 H10B 108.6
H10A C10 H10B 107.6
C10 C11 H11A 109.5
C10 C11 H11B 109.5
H11A C11 H11B 109.5
C10 C11 H11C 109.5
H11A C11 H11C 109.5
H11B C11 H11C 109.5
O1 N3 Ru1 130.2(4)

loop_
_geom_bond_atom_site_label_1
_geom_bond_atom_site_label_2
_geom_bond_distance
Ru1 N3 1.837(5)
Ru1 N1 2.033(5)
Ru1 P1 2.2649(15)
Ru1 N2 2.269(5)
Ru1 Cl1 2.4201(15)
P1 C7 1.834(6)
P1 C13 1.867(6)
P1 C12 1.893(6)
N1 C6 1.351(8)
N1 C2 1.374(8)
N2 C8 1.468(8)
N2 C10 1.478(9)
N2 C1 1.519(10)
C6 C5 1.377(8)
C6 C7 1.484(9)
C5 C4 1.387(9)
C5 H5 0.9500
C4 C3 1.380(9)
C4 H4 0.9500
C3 C2 1.339(9)
C3 H3 0.9500
C2 C1 1.491(9)
C7 H7A 0.9900
C7 H7B 0.9900
C12 C16 1.508(10)
C12 C15 1.526(10)
C12 C14 1.541(9)
C13 C17 1.539(9)
C13 C18 1.544(9)
C13 C19 1.552(9)
C14 H14A 0.9800
C14 H14B 0.9800
C14 H14C 0.9800
C15 H15A 0.9800
C15 H15B 0.9800
C15 H15C 0.9800
C16 H16A 0.9800
C16 H16B 0.9800
C16 H16C 0.9800
C17 H17A 0.9800
C17 H17B 0.9800
C17 H17C 0.9800
C18 H18A 0.9800
C18 H18B 0.9800
C18 H18C 0.9800
C19 H19A 0.9800
C19 H19B 0.9800
C19 H19C 0.9800
C1 H1A 0.9900
C1 H1B 0.9900
C8 C9 1.540(10)
C8 H8A 0.9900
C8 H8B 0.9900
C9 H9A 0.9800
C9 H9B 0.9800
C9 H9C 0.9800
C10 C11 1.493(12)
C10 H10A 0.9900
C10 H10B 0.9900
C11 H11A 0.9800
C11 H11B 0.9800
C11 H11C 0.9800
N3 O1 1.207(7)

loop_
_geom_torsion_atom_site_label_1
_geom_torsion_atom_site_label_2
_geom_torsion_atom_site_label_3
_geom_torsion_atom_site_label_4
_geom_torsion
N3 Ru1 P1 C7 70.6(3)
N1 Ru1 P1 C7 -17.3(2)
N2 Ru1 P1 C7 -67.7(4)
Cl1 Ru1 P1 C7 173.85(17)
N3 Ru1 P1 C13 -179.6(3)
N1 Ru1 P1 C13 92.4(2)
N2 Ru1 P1 C13 42.0(4)
Cl1 Ru1 P1 C13 -76.4(2)
N3 Ru1 P1 C12 -41.8(3)
N1 Ru1 P1 C12 -129.8(3)
N2 Ru1 P1 C12 179.8(4)
Cl1 Ru1 P1 C12 61.4(3)
N3 Ru1 N1 C6 -96.8(4)
P1 Ru1 N1 C6 8.3(4)
N2 Ru1 N1 C6 165.7(5)
Cl1 Ru1 N1 C6 102.1(8)
N3 Ru1 N1 C2 84.1(4)
P1 Ru1 N1 C2 -170.9(4)
N2 Ru1 N1 C2 -13.4(4)
Cl1 Ru1 N1 C2 -77.0(9)
N3 Ru1 N2 C8 60.3(7)
N1 Ru1 N2 C8 148.9(7)
P1 Ru1 N2 C8 -160.0(5)
Cl1 Ru1 N2 C8 -41.1(6)
N3 Ru1 N2 C10 -172.6(4)
N1 Ru1 N2 C10 -84.0(4)
P1 Ru1 N2 C10 -32.9(6)
Cl1 Ru1 N2 C10 86.0(4)
N3 Ru1 N2 C1 -57.5(4)
N1 Ru1 N2 C1 31.0(4)
P1 Ru1 N2 C1 82.1(6)
Cl1 Ru1 N2 C1 -159.0(4)
C2 N1 C6 C5 4.7(8)
Ru1 N1 C6 C5 -174.4(4)
C2 N1 C6 C7 -172.5(5)
Ru1 N1 C6 C7 8.4(7)
N1 C6 C5 C4 -1.4(9)
C7 C6 C5 C4 175.5(6)
C6 C5 C4 C3 -1.1(9)
C5 C4 C3 C2 0.2(10)
C4 C3 C2 N1 3.3(10)
C4 C3 C2 C1 -173.5(7)
C6 N1 C2 C3 -5.8(9)
Ru1 N1 C2 C3 173.4(5)
C6 N1 C2 C1 171.4(6)
Ru1 N1 C2 C1 -9.5(7)
N1 C6 C7 P1 -24.6(6)
C5 C6 C7 P1 158.4(5)
C13 P1 C7 C6 -89.9(5)
C12 P1 C7 C6 153.7(4)
Ru1 P1 C7 C6 26.9(4)
C7 P1 C12 C16 -77.0(5)
C13 P1 C12 C16 172.3(5)
Ru1 P1 C12 C16 34.0(6)
C7 P1 C12 C15 164.1(5)
C13 P1 C12 C15 53.4(6)
Ru1 P1 C12 C15 -84.9(5)
C7 P1 C12 C14 42.4(6)
C13 P1 C12 C14 -68.3(6)
Ru1 P1 C12 C14 153.4(5)
C7 P1 C13 C17 167.6(5)
C12 P1 C13 C17 -82.2(6)
Ru1 P1 C13 C17 60.2(5)
C7 P1 C13 C18 -68.6(5)
C12 P1 C13 C18 41.6(5)
Ru1 P1 C13 C18 -176.0(4)
C7 P1 C13 C19 52.2(5)
C12 P1 C13 C19 162.4(4)
Ru1 P1 C13 C19 -55.2(4)
C3 C2 C1 N2 -143.4(7)
N1 C2 C1 N2 39.5(8)
C8 N2 C1 C2 -163.7(6)
C10 N2 C1 C2 71.6(6)
Ru1 N2 C1 C2 -44.9(6)
C10 N2 C8 C9 57.3(11)
C1 N2 C8 C9 -65.0(10)
Ru1 N2 C8 C9 -176.8(7)
C8 N2 C10 C11 55.0(8)
C1 N2 C10 C11 178.4(6)
Ru1 N2 C10 C11 -71.7(6)
N1 Ru1 N3 O1 31.8(6)
P1 Ru1 N3 O1 -50.3(6)
N2 Ru1 N3 O1 110.6(6)
Cl1 Ru1 N3 O1 -151.8(6)

loop_
_platon_squeeze_void_nr
_platon_squeeze_void_average_x
_platon_squeeze_void_average_y
_platon_squeeze_void_average_z
_platon_squeeze_void_volume
_platon_squeeze_void_count_electrons
_platon_squeeze_void_content
1 -0.000 -0.000 -0.005 815 89 ' '
